data_7251007
loop_
_publ_author_name
'Naumkina, Yelizaveta'
'Kratochv\'il, Bohumil'
'Korotkova, Elena'
'\<Cejka, Jan'

_publ_section_title
;
 New forms of apremilast with halogen derivatives of benzoic acid
;
_journal_issue 47
_journal_name_full CrystEngComm
_journal_page_first 7713
_journal_page_last 7720
_journal_paper_doi 10.1039/D5CE00770D
_journal_volume 27
_journal_year 2025
_chemical_absolute_configuration ad
_chemical_formula_moiety 'C22 H24 N2 O7 S, 1/2(C7 H5 Br O2)'
_chemical_formula_sum 'C25.5 H26.5 Br0.5 N2 O8 S'
_chemical_formula_weight 561.02
_chemical_melting_point ?
_chemical_name_common 'bis(apremilast) 4-bromobenzoic acid'
_chemical_name_systematic
'bis(N-{2-[1-(3-ethoxy-4-methoxyphenyl)-2-(methylsulfonyl)ethyl]-1,3-dioxo-2,3-dihydro-1H-isoindol-4-yl}acetamide) 4-bromobenzoic acid'
_space_group_IT_number 19
_space_group_name_Hall 'P 2ac 2ab'
_space_group_name_H-M_alt 'P 21 21 21'
_symmetry_cell_setting orthorhombic
_symmetry_space_group_name_H-M 'P 21 21 21'
_atom_sites_solution_hydrogens difmap
_atom_sites_solution_primary direct
_audit_update_record
;
2025-07-30 deposited with the CCDC.	2025-10-13 downloaded from the CCDC.
;
_cell_angle_alpha 90
_cell_angle_beta 90
_cell_angle_gamma 90
_cell_formula_units_Z 8
_cell_length_a 13.2266(3)
_cell_length_b 13.4694(3)
_cell_length_c 28.8772(6)
_cell_measurement_reflns_used 9838
_cell_measurement_temperature 180
_cell_measurement_theta_max 42.39
_cell_measurement_theta_min 3.06
_cell_volume 5144.6(2)
_computing_cell_refinement 'SAINT V8.40B (Bruker AXS LLC, 2019)'
_computing_data_collection 'Bruker Instrument Service vV6.2.15'
_computing_data_reduction 'SAINT V8.40B (Bruker AXS LLC, 2019)'
_computing_molecular_graphics 'CAMERON (Watkin et al., 1996)'
_computing_publication_material 'CRYSTALS (Betteridge et al., 2003)'
_computing_structure_refinement 'CRYSTALS (Betteridge et al., 2003)'
_computing_structure_solution 'SHELXT (Sheldrick, 2015)'
_diffrn_ambient_temperature 180
_diffrn_measured_fraction_theta_full 0.999
_diffrn_measured_fraction_theta_max 0.999
_diffrn_measurement_device Area
_diffrn_measurement_device_type 'Bruker Venture D8'
_diffrn_measurement_method '\f & \w scans'
_diffrn_radiation_monochromator polycapillary
_diffrn_radiation_type 'Cu K\a'
_diffrn_radiation_wavelength 1.54180
_diffrn_reflns_av_R_equivalents 0.0389
_diffrn_reflns_av_unetI/netI 0.023
_diffrn_reflns_limit_h_max 16
_diffrn_reflns_limit_h_min -16
_diffrn_reflns_limit_k_max 16
_diffrn_reflns_limit_k_min 0
_diffrn_reflns_limit_l_max 35
_diffrn_reflns_limit_l_min 0
_diffrn_reflns_number 10186
_diffrn_reflns_theta_full 72.382
_diffrn_reflns_theta_max 72.382
_diffrn_reflns_theta_min 3.061
_diffrn_standards_number 0
_exptl_absorpt_coefficient_mu 2.481
_exptl_absorpt_correction_T_max 0.67
_exptl_absorpt_correction_T_min 0.58
_exptl_absorpt_correction_type multi-scan
_exptl_absorpt_process_details 'SADABS (Siemens, 1996)'
_exptl_crystal_colour yellow
_exptl_crystal_density_diffrn 1.449
_exptl_crystal_density_meas ?
_exptl_crystal_density_method 'not measured'
_exptl_crystal_description bipyramidal
_exptl_crystal_F_000 2327.987
_exptl_crystal_recrystallization_method 'Re-crystallisation from solvent: Methyl Ethyl Ketone'
_exptl_crystal_size_max 0.200
_exptl_crystal_size_mid 0.162
_exptl_crystal_size_min 0.160
_refine_diff_density_max 0.67
_refine_diff_density_min -0.86
_refine_ls_abs_structure_details
; 
 Parsons, Flack & Wagner (2013), 
 4003 Friedel Pairs 
;
_refine_ls_abs_structure_Flack 0.001(2)
_refine_ls_extinction_method None
_refine_ls_goodness_of_fit_ref 1.0000
_refine_ls_hydrogen_treatment mixed
_refine_ls_matrix_type full
_refine_ls_number_parameters 680
_refine_ls_number_reflns 10180
_refine_ls_number_restraints 10
_refine_ls_R_factor_all 0.0423
_refine_ls_R_factor_gt 0.0414
_refine_ls_shift/su_max 0.0004565
_refine_ls_shift/su_mean 0.0000579
_refine_ls_structure_factor_coef Fsqd
_refine_ls_weighting_details
;
 Method= Modified Sheldrick 
 w=1/[\s^2^(F^2^) + ( 0.08P)^2^ + 4.03P] 
 ,where P=(max(Fo^2^,0) + 2Fc^2^)/3 
;
_refine_ls_weighting_scheme calc
_refine_ls_wR_factor_all 0.1185
_refine_ls_wR_factor_gt 0.1181
_refine_ls_wR_factor_ref 0.1185
_reflns_limit_h_max 16
_reflns_limit_h_min -16
_reflns_limit_k_max 16
_reflns_limit_k_min 0
_reflns_limit_l_max 35
_reflns_limit_l_min 0
_reflns_number_gt 9877
_reflns_number_total 10186
_reflns_threshold_expression I>2.0\s(I)
_oxford_diffrn_Wilson_B_factor 2.88
_oxford_diffrn_Wilson_scale 13.30
_oxford_refine_ls_scale 0.2873(2)
_cod_data_source_file d5ce00770d3.cif
_cod_data_source_block APR_4BrBA
_cod_depositor_comments
;
The following automatic conversions were performed:

data item '_chemical_melting_point' value '-' was changed to '?' --
the value is undefined or not given.

data item '_exptl_crystal_density_meas' value 'not measured' was
changed to '?' -- the value is perceived as not measured.

Automatic conversion script
Id: cif_fix_values 8170 2020-07-09 18:12:32Z antanas 

 Adding full bibliography for 7251003--7251007.cif.
;
_cod_original_sg_symbol_H-M 'P 21 21 21 '
_cod_original_formula_sum 'C25.50 H26.50 Br0.50 N2 O8 S'
_cod_database_code 7251007
_oxford_refine_reflns_threshold_expression I>-3.0\s(I)
_refine_ls_r_factor_ref 0.0423
_reflns_number_all 10180
_oxford_hooft_y -0.002(5)
_oxford_bijvoet_difference 0.001(2)
_oxford_refined_flack_x -0.003(13)

loop_
_symmetry_equiv_pos_as_xyz
x,y,z
-x+1/2,-y,z+1/2
x+1/2,-y+1/2,-z
-x,y+1/2,-z+1/2

loop_
_atom_site_label
_atom_site_type_symbol
_atom_site_fract_x
_atom_site_fract_y
_atom_site_fract_z
_atom_site_U_iso_or_equiv
_atom_site_occupancy
_atom_site_adp_type
_atom_site_refinement_flags_posn
_atom_site_refinement_flags_adp
_atom_site_refinement_flags_occupancy
_atom_site_disorder_assembly
_atom_site_disorder_group
_atom_site_attached_hydrogens
H22 H 0.898(2) -0.255(2) 0.6049(8) 0.036(2) 1.0000 Uiso D . . . . .
H320 H -0.009(2) 0.895(2) 0.1483(8) 0.031(2) 1.0000 Uiso D . . . . .
O69 O 0.3848(2) 0.2317(2) 0.39641(10) 0.0528 1.0000 Uani D . . . . .
O68 O 0.3433(3) 0.2761(2) 0.46864(10) 0.0583 1.0000 Uani . . . . . .
C61 C 0.3159(2) 0.3901(2) 0.40639(11) 0.0351 1.0000 Uani . . . . . .
C62 C 0.3515(3) 0.4192(3) 0.36294(13) 0.0425 1.0000 Uani . . . . . .
C63 C 0.3143(3) 0.5052(3) 0.34288(13) 0.0441 1.0000 Uani . . . . . .
C64 C 0.2418(3) 0.5593(2) 0.36631(13) 0.0398 1.0000 Uani . . . . . .
C65 C 0.2068(3) 0.5323(3) 0.40898(13) 0.0413 1.0000 Uani . . . . . .
C66 C 0.2459(3) 0.4469(3) 0.42958(12) 0.0396 1.0000 Uani . . . . . .
C67 C 0.3499(3) 0.2941(3) 0.42755(13) 0.0427 1.0000 Uani . . . . . .
H621 H 0.4017 0.3817 0.3473 0.0501 1.0000 Uiso R . . . . .
H631 H 0.3392 0.5278 0.3139 0.0525 1.0000 Uiso R . . . . .
H651 H 0.1571 0.5709 0.4234 0.0497 1.0000 Uiso R . . . . .
H661 H 0.2217 0.4281 0.4605 0.0480 1.0000 Uiso R . . . . .
Br70 Br 0.18516(3) 0.67344(3) 0.338294(19) 0.0617 1.0000 Uani . . . . . .
S1 S 0.86402(5) -0.31091(5) 0.40524(2) 0.0278 1.0000 Uani . . . . . .
O1 O 0.85725(17) -0.02023(16) 0.43600(7) 0.0319 1.0000 Uani . . . . . .
O2 O 0.79218(15) -0.26382(15) 0.54276(6) 0.0282 1.0000 Uani . . . . . .
O3 O 1.0675(2) -0.2049(2) 0.66866(9) 0.0500 1.0000 Uani . . . . . .
O4 O 0.95254(16) -0.26942(18) 0.42685(8) 0.0357 1.0000 Uani . . . . . .
O5 O 0.82378(19) -0.40148(17) 0.42436(9) 0.0423 1.0000 Uani . . . . . .
O6 O 0.50696(17) 0.05694(18) 0.37447(8) 0.0379 1.0000 Uani . . . . . .
O7 O 0.37529(17) 0.04647(18) 0.43976(8) 0.0382 1.0000 Uani . . . . . .
N1 N 0.80465(17) -0.15101(17) 0.48215(7) 0.0226 1.0000 Uani . . . . . .
N2 N 0.94922(19) -0.2202(2) 0.61238(8) 0.0304 1.0000 Uani D . . . . .
C1 C 0.9771(2) -0.1465(2) 0.58123(10) 0.0280 1.0000 Uani D . . . . .
C2 C 1.0566(2) -0.0779(2) 0.58780(11) 0.0335 1.0000 Uani . . . . . .
C3 C 1.0752(2) -0.0033(3) 0.55567(12) 0.0371 1.0000 Uani . . . . . .
C4 C 1.0176(2) 0.0075(2) 0.51537(11) 0.0324 1.0000 Uani . . . . . .
C5 C 0.9411(2) -0.0615(2) 0.50912(9) 0.0253 1.0000 Uani . . . . . .
C6 C 0.8659(2) -0.0706(2) 0.47066(9) 0.0255 1.0000 Uani . . . . . .
C7 C 0.83328(19) -0.1936(2) 0.52445(9) 0.0223 1.0000 Uani . . . . . .
C8 C 0.9212(2) -0.1354(2) 0.54097(9) 0.0242 1.0000 Uani . . . . . .
C9 C 0.9912(2) -0.2446(3) 0.65405(10) 0.0338 1.0000 Uani D . . . . .
C10 C 0.9345(3) -0.3228(3) 0.68092(12) 0.0458 1.0000 Uani . . . . . .
C11 C 0.7256(2) -0.1949(2) 0.45252(9) 0.0230 1.0000 Uani . . . . . .
C12 C 0.7667(2) -0.2204(2) 0.40424(9) 0.0238 1.0000 Uani . . . . . .
C13 C 0.8892(3) -0.3276(3) 0.34635(11) 0.0434 1.0000 Uani . . . . . .
C14 C 0.6329(2) -0.1293(2) 0.44913(9) 0.0236 1.0000 Uani . . . . . .
C15 C 0.6169(2) -0.0645(2) 0.41151(9) 0.0273 1.0000 Uani . . . . . .
C16 C 0.5299(2) -0.0079(2) 0.40938(10) 0.0280 1.0000 Uani . . . . . .
C17 C 0.4585(2) -0.0133(2) 0.44511(11) 0.0281 1.0000 Uani . . . . . .
C18 C 0.4747(2) -0.0758(2) 0.48218(9) 0.0283 1.0000 Uani . . . . . .
C19 C 0.5607(2) -0.1347(2) 0.48387(9) 0.0272 1.0000 Uani . . . . . .
C20 C 0.5769(2) 0.0638(3) 0.33618(11) 0.0361 1.0000 Uani . . . . . .
C21 C 0.5367(4) 0.1404(5) 0.30355(19) 0.0838 1.0000 Uani . . . . . .
C22 C 0.2992(2) 0.0407(3) 0.47502(11) 0.0363 1.0000 Uani . . . . . .
H21 H 1.0953 -0.0836 0.6130 0.0403 1.0000 Uiso R . . . . .
H662 H 1.1275 0.0413 0.5614 0.0440 1.0000 Uiso R . . . . .
H41 H 1.0294 0.0582 0.4945 0.0404 1.0000 Uiso R . . . . .
H101 H 0.9748 -0.3436 0.7061 0.0690 1.0000 Uiso R . . . . .
H102 H 0.8732 -0.2952 0.6924 0.0698 1.0000 Uiso R . . . . .
H103 H 0.9207 -0.3796 0.6628 0.0693 1.0000 Uiso R . . . . .
H111 H 0.7053 -0.2553 0.4668 0.0266 1.0000 Uiso R . . . . .
H121 H 0.7135 -0.2436 0.3854 0.0288 1.0000 Uiso R . . . . .
H122 H 0.7933 -0.1634 0.3893 0.0289 1.0000 Uiso R . . . . .
H131 H 0.9391 -0.3795 0.3442 0.0650 1.0000 Uiso R . . . . .
H132 H 0.8280 -0.3470 0.3317 0.0649 1.0000 Uiso R . . . . .
H133 H 0.9149 -0.2642 0.3342 0.0638 1.0000 Uiso R . . . . .
H151 H 0.6636 -0.0598 0.3888 0.0330 1.0000 Uiso R . . . . .
H181 H 0.4277 -0.0783 0.5047 0.0344 1.0000 Uiso R . . . . .
H191 H 0.5703 -0.1786 0.5085 0.0327 1.0000 Uiso R . . . . .
H201 H 0.6430 0.0820 0.3467 0.0421 1.0000 Uiso R . . . . .
H202 H 0.5797 -0.0019 0.3219 0.0435 1.0000 Uiso R . . . . .
H211 H 0.5269 0.2003 0.3208 0.1252 1.0000 Uiso R . . . . .
H212 H 0.5839 0.1514 0.2789 0.1251 1.0000 Uiso R . . . . .
H213 H 0.4733 0.1176 0.2918 0.1253 1.0000 Uiso R . . . . .
H221 H 0.3295 0.0577 0.5030 0.0534 1.0000 Uiso R . . . . .
H222 H 0.2464 0.0863 0.4679 0.0531 1.0000 Uiso R . . . . .
H223 H 0.2734 -0.0253 0.4761 0.0534 1.0000 Uiso R . . . . .
S31 S 0.09552(5) 0.94246(5) 0.33989(2) 0.0290 1.0000 Uani . . . . . .
O31 O -0.21168(15) 0.94752(17) 0.32686(7) 0.0314 1.0000 Uani . . . . . .
O32 O 0.01512(15) 1.00289(16) 0.20986(7) 0.0289 1.0000 Uani . . . . . .
O33 O -0.0830(2) 0.72915(18) 0.08843(7) 0.0406 1.0000 Uani . . . . . .
O34 O 0.04997(19) 0.85651(17) 0.31846(8) 0.0379 1.0000 Uani . . . . . .
O35 O 0.18159(19) 0.9855(2) 0.31680(9) 0.0477 1.0000 Uani . . . . . .
O36 O -0.29910(19) 1.40725(17) 0.32929(7) 0.0388 1.0000 Uani . . . . . .
O37 O -0.28777(17) 1.27407(17) 0.39419(7) 0.0346 1.0000 Uani . . . . . .
N33 N -0.09017(16) 0.99805(17) 0.27439(7) 0.0233 1.0000 Uani . . . . . .
N32 N -0.04720(18) 0.84610(18) 0.14327(8) 0.0270 1.0000 Uani D . . . . .
C31 C -0.1153(2) 0.8215(2) 0.17822(9) 0.0249 1.0000 Uani D . . . . .
C32 C -0.1841(2) 0.7419(2) 0.17688(10) 0.0311 1.0000 Uani . . . . . .
C33 C -0.2510(2) 0.7248(2) 0.21266(11) 0.0339 1.0000 Uani . . . . . .
C34 C -0.2553(2) 0.7858(2) 0.25187(10) 0.0305 1.0000 Uani . . . . . .
C35 C -0.1871(2) 0.8627(2) 0.25334(9) 0.0250 1.0000 Uani . . . . . .
C36 C -0.1684(2) 0.9383(2) 0.28957(9) 0.0257 1.0000 Uani . . . . . .
C37 C -0.0547(2) 0.9661(2) 0.23091(9) 0.0226 1.0000 Uani . . . . . .
C38 C -0.11800(19) 0.8804(2) 0.21787(9) 0.0225 1.0000 Uani . . . . . .
C39 C -0.0360(2) 0.8025(2) 0.10021(10) 0.0301 1.0000 Uani D . . . . .
C40 C 0.0377(3) 0.8545(3) 0.06916(11) 0.0392 1.0000 Uani . . . . . .
C41 C -0.0395(2) 1.0760(2) 0.30200(9) 0.0238 1.0000 Uani . . . . . .
C42 C 0.0009(2) 1.0339(2) 0.34783(9) 0.0253 1.0000 Uani . . . . . .
C43 C 0.1275(3) 0.9121(3) 0.39750(12) 0.0447 1.0000 Uani . . . . . .
C44 C -0.1084(2) 1.1645(2) 0.30999(9) 0.0238 1.0000 Uani . . . . . .
C45 C -0.1659(2) 1.1759(2) 0.35052(9) 0.0258 1.0000 Uani . . . . . .
C46 C -0.2289(2) 1.2574(2) 0.35629(9) 0.0269 1.0000 Uani . . . . . .
C47 C -0.2355(2) 1.3299(2) 0.32085(10) 0.0278 1.0000 Uani . . . . . .
C48 C -0.1777(2) 1.3186(2) 0.28113(9) 0.0285 1.0000 Uani . . . . . .
C49 C -0.1140(2) 1.2370(2) 0.27607(9) 0.0285 1.0000 Uani . . . . . .
C50 C -0.2859(2) 1.2007(2) 0.43046(10) 0.0320 1.0000 Uani . . . . . .
C51 C -0.3669(3) 1.2294(3) 0.46500(11) 0.0436 1.0000 Uani . . . . . .
C52 C -0.3090(3) 1.4783(3) 0.29298(12) 0.0479 1.0000 Uani . . . . . .
H321 H -0.1830 0.6987 0.1519 0.0383 1.0000 Uiso R . . . . .
H331 H -0.2911 0.6706 0.2105 0.0412 1.0000 Uiso R . . . . .
H341 H -0.2998 0.7736 0.2754 0.0365 1.0000 Uiso R . . . . .
H401 H 0.0970 0.8699 0.0859 0.0599 1.0000 Uiso R . . . . .
H402 H 0.0062 0.9144 0.0578 0.0594 1.0000 Uiso R . . . . .
H403 H 0.0542 0.8138 0.0428 0.0594 1.0000 Uiso R . . . . .
H411 H 0.0194 1.0977 0.2848 0.0295 1.0000 Uiso R . . . . .
H421 H -0.0532 1.0050 0.3663 0.0307 1.0000 Uiso R . . . . .
H422 H 0.0319 1.0888 0.3648 0.0302 1.0000 Uiso R . . . . .
H431 H 0.0705 0.8841 0.4131 0.0670 1.0000 Uiso R . . . . .
H432 H 0.1487 0.9713 0.4122 0.0664 1.0000 Uiso R . . . . .
H433 H 0.1822 0.8654 0.3960 0.0668 1.0000 Uiso R . . . . .
H451 H -0.1612 1.1284 0.3735 0.0315 1.0000 Uiso R . . . . .
H481 H -0.1815 1.3642 0.2578 0.0338 1.0000 Uiso R . . . . .
H491 H -0.0750 1.2319 0.2498 0.0344 1.0000 Uiso R . . . . .
H501 H -0.2209 1.1976 0.4440 0.0383 1.0000 Uiso R . . . . .
H502 H -0.3024 1.1365 0.4188 0.0382 1.0000 Uiso R . . . . .
H511 H -0.3510 1.2941 0.4775 0.0653 1.0000 Uiso R . . . . .
H512 H -0.3667 1.1842 0.4907 0.0658 1.0000 Uiso R . . . . .
H513 H -0.4319 1.2335 0.4508 0.0646 1.0000 Uiso R . . . . .
H521 H -0.2415 1.5041 0.2855 0.0704 1.0000 Uiso R . . . . .
H522 H -0.3511 1.5294 0.3039 0.0701 1.0000 Uiso R . . . . .
H523 H -0.3392 1.4475 0.2660 0.0705 1.0000 Uiso R . . . . .
H691 H 0.405(4) 0.177(2) 0.405(2) 0.079(2) 1.0000 Uiso D . . . . .

loop_
_atom_site_aniso_label
_atom_site_aniso_U_11
_atom_site_aniso_U_22
_atom_site_aniso_U_33
_atom_site_aniso_U_23
_atom_site_aniso_U_13
_atom_site_aniso_U_12
O69 0.0695(18) 0.0369(14) 0.0519(15) 0.0010(11) -0.0098(13) 0.0205(13)
O68 0.084(2) 0.0482(15) 0.0430(14) 0.0117(12) -0.0095(13) 0.0075(15)
C61 0.0387(15) 0.0270(14) 0.0397(16) 0.0001(12) -0.0099(13) -0.0035(13)
C62 0.0458(18) 0.0340(16) 0.0477(18) -0.0021(15) -0.0034(15) 0.0029(14)
C63 0.0544(19) 0.0363(17) 0.0416(17) 0.0046(14) -0.0087(15) -0.0046(15)
C64 0.0445(17) 0.0237(14) 0.0511(18) 0.0025(14) -0.0211(14) -0.0033(13)
C65 0.0407(17) 0.0300(15) 0.0533(19) -0.0067(14) -0.0063(15) 0.0000(13)
C66 0.0432(17) 0.0345(17) 0.0410(17) -0.0009(14) -0.0061(14) -0.0018(14)
C67 0.0430(17) 0.0350(17) 0.050(2) 0.0017(15) -0.0138(15) 0.0026(14)
Br70 0.0623(2) 0.03541(19) 0.0873(3) 0.0139(2) -0.0351(2) 0.00045(18)
S1 0.0297(3) 0.0264(3) 0.0272(3) -0.0021(2) -0.0040(2) 0.0065(3)
O1 0.0408(11) 0.0320(11) 0.0228(9) 0.0075(8) 0.0002(8) -0.0047(9)
O2 0.0327(10) 0.0275(10) 0.0245(9) 0.0057(8) 0.0002(8) -0.0021(8)
O3 0.0485(13) 0.0643(17) 0.0372(13) 0.0077(12) -0.0180(11) -0.0009(12)
O4 0.0293(10) 0.0438(12) 0.0340(11) -0.0027(9) -0.0082(8) 0.0030(9)
O5 0.0486(13) 0.0291(11) 0.0494(13) 0.0053(10) -0.0063(11) 0.0028(10)
O6 0.0344(10) 0.0396(12) 0.0397(12) 0.0143(10) 0.0093(9) 0.0134(9)
O7 0.0312(11) 0.0355(12) 0.0479(13) 0.0053(10) 0.0102(9) 0.0092(9)
N1 0.0251(10) 0.0250(11) 0.0178(9) 0.0015(8) 0.0002(8) 0.0000(9)
N2 0.0329(12) 0.0342(13) 0.0243(11) 0.0035(10) -0.0053(10) -0.0015(11)
C1 0.0251(12) 0.0308(14) 0.0281(13) -0.0008(11) -0.0005(10) 0.0064(11)
C2 0.0290(13) 0.0407(16) 0.0308(14) -0.0039(12) -0.0066(11) 0.0001(12)
C3 0.0292(14) 0.0392(17) 0.0428(17) -0.0033(14) -0.0014(12) -0.0055(13)
C4 0.0312(14) 0.0328(15) 0.0333(14) -0.0015(12) 0.0062(11) -0.0080(12)
C5 0.0245(12) 0.0275(13) 0.0239(12) -0.0004(10) 0.0020(10) 0.0004(11)
C6 0.0279(12) 0.0259(13) 0.0228(12) -0.0018(10) 0.0031(10) 0.0017(11)
C7 0.0220(11) 0.0236(12) 0.0213(11) -0.0017(10) 0.0003(9) 0.0049(10)
C8 0.0256(12) 0.0248(12) 0.0223(12) -0.0034(10) 0.0030(10) 0.0008(10)
C9 0.0353(15) 0.0386(16) 0.0275(14) 0.0013(12) -0.0041(12) 0.0111(13)
C10 0.0531(19) 0.052(2) 0.0321(15) 0.0137(15) -0.0028(14) 0.0046(17)
C11 0.0255(12) 0.0220(12) 0.0216(12) 0.0008(9) -0.0003(10) -0.0015(10)
C12 0.0258(12) 0.0227(12) 0.0230(12) -0.0013(10) -0.0021(10) 0.0046(10)
C13 0.0493(18) 0.0479(19) 0.0331(15) -0.0162(14) -0.0011(14) 0.0160(16)
C14 0.0251(12) 0.0248(12) 0.0210(12) -0.0017(10) 0.0006(9) -0.0026(11)
C15 0.0283(13) 0.0272(13) 0.0264(13) 0.0025(11) 0.0053(10) -0.0008(11)
C16 0.0286(13) 0.0254(13) 0.0302(14) 0.0031(11) 0.0011(11) 0.0002(11)
C17 0.0239(12) 0.0233(13) 0.0372(15) -0.0016(11) 0.0032(11) -0.0001(10)
C18 0.0287(13) 0.0328(14) 0.0235(12) -0.0015(11) 0.0065(10) -0.0049(11)
C19 0.0296(13) 0.0304(14) 0.0215(12) 0.0014(10) 0.0012(10) -0.0032(11)
C20 0.0335(14) 0.0449(17) 0.0299(14) 0.0114(14) 0.0046(12) 0.0037(13)
C21 0.071(3) 0.111(4) 0.069(3) 0.061(3) 0.018(2) 0.045(3)
C22 0.0231(13) 0.0431(17) 0.0427(16) -0.0087(14) 0.0051(12) 0.0020(12)
S31 0.0319(3) 0.0295(3) 0.0256(3) -0.0021(3) -0.0012(3) 0.0075(3)
O31 0.0330(10) 0.0383(11) 0.0230(9) 0.0011(8) 0.0090(8) -0.0004(9)
O32 0.0330(10) 0.0281(10) 0.0256(9) 0.0015(8) 0.0087(8) -0.0062(8)
O33 0.0576(14) 0.0397(13) 0.0245(10) -0.0050(9) -0.0002(9) -0.0034(11)
O34 0.0490(12) 0.0294(11) 0.0351(11) -0.0063(9) -0.0056(10) 0.0090(10)
O35 0.0379(12) 0.0523(15) 0.0530(14) 0.0015(12) 0.0077(11) 0.0078(11)
O36 0.0526(13) 0.0312(11) 0.0327(11) 0.0037(9) 0.0059(10) 0.0148(10)
O37 0.0437(12) 0.0330(11) 0.0270(10) 0.0049(8) 0.0127(9) 0.0090(9)
N33 0.0250(10) 0.0244(11) 0.0204(10) 0.0003(9) 0.0043(8) 0.0003(9)
N32 0.0306(11) 0.0266(12) 0.0239(11) -0.0005(9) 0.0018(9) -0.0011(9)
C31 0.0275(12) 0.0277(13) 0.0195(11) 0.0017(10) -0.0006(10) 0.0037(11)
C32 0.0347(14) 0.0292(14) 0.0293(13) -0.0054(11) -0.0054(12) 0.0025(12)
C33 0.0298(14) 0.0336(16) 0.0384(15) 0.0031(13) -0.0011(12) -0.0082(12)
C34 0.0248(13) 0.0368(15) 0.0299(13) 0.0041(12) 0.0029(10) -0.0039(11)
C35 0.0229(11) 0.0282(13) 0.0238(12) 0.0036(10) 0.0018(10) 0.0042(11)
C36 0.0249(12) 0.0279(13) 0.0242(12) 0.0035(11) 0.0018(10) 0.0036(10)
C37 0.0273(12) 0.0223(12) 0.0182(11) 0.0049(9) 0.0010(9) 0.0047(10)
C38 0.0240(12) 0.0234(12) 0.0203(11) 0.0034(10) -0.0001(9) 0.0008(10)
C39 0.0363(14) 0.0328(15) 0.0212(12) 0.0017(11) -0.0015(11) 0.0061(12)
C40 0.0465(18) 0.0442(18) 0.0268(14) 0.0017(13) 0.0064(13) 0.0049(15)
C41 0.0271(12) 0.0234(12) 0.0211(11) -0.0001(10) 0.0013(10) -0.0030(11)
C42 0.0290(12) 0.0253(12) 0.0215(12) -0.0026(10) 0.0004(10) 0.0050(10)
C43 0.0515(19) 0.048(2) 0.0343(16) -0.0046(14) -0.0150(14) 0.0172(16)
C44 0.0278(12) 0.0222(12) 0.0213(11) 0.0011(10) 0.0022(10) 0.0006(10)
C45 0.0320(13) 0.0239(12) 0.0216(12) 0.0015(10) 0.0033(10) 0.0012(11)
C46 0.0292(13) 0.0286(14) 0.0229(12) 0.0010(11) 0.0032(10) -0.0001(11)
C47 0.0331(13) 0.0244(13) 0.0260(12) 0.0000(11) -0.0004(11) 0.0020(11)
C48 0.0366(14) 0.0264(13) 0.0224(12) 0.0050(10) 0.0012(11) -0.0017(12)
C49 0.0341(14) 0.0287(14) 0.0228(12) 0.0016(11) 0.0047(11) -0.0010(11)
C50 0.0375(15) 0.0318(15) 0.0267(13) 0.0052(11) 0.0070(11) 0.0018(12)
C51 0.0468(18) 0.054(2) 0.0303(15) 0.0054(14) 0.0142(14) 0.0088(16)
C52 0.071(2) 0.0333(17) 0.0391(17) 0.0043(14) -0.0020(17) 0.0225(17)

loop_
_atom_type_symbol
_atom_type_scat_dispersion_real
_atom_type_scat_dispersion_imag
_atom_type_scat_Cromer_Mann_a1
_atom_type_scat_Cromer_Mann_b1
_atom_type_scat_Cromer_Mann_a2
_atom_type_scat_Cromer_Mann_b2
_atom_type_scat_Cromer_Mann_a3
_atom_type_scat_Cromer_Mann_b3
_atom_type_scat_Cromer_Mann_a4
_atom_type_scat_Cromer_Mann_b4
_atom_type_scat_Cromer_Mann_c
_atom_type_scat_source
C 0.0181 0.0091 2.3100 20.8439 1.0200 10.2075 1.5886 0.5687 0.8650 51.6512 0.2156 'International Tables Vol C 4.2.6.8 and 6.1.1.4'
H 0.0000 0.0000 0.4930 10.5109 0.3229 26.1257 0.1402 3.1424 0.0408 57.7998 0.0030 'International Tables Vol C 4.2.6.8 and 6.1.1.4'
N 0.0311 0.0180 12.2126 0.0057 3.1322 9.8933 2.0125 28.9975 1.1663 0.5826 -11.5290 'International Tables Vol C 4.2.6.8 and 6.1.1.4'
O 0.0492 0.0322 3.0485 13.2771 2.2868 5.7011 1.5463 0.3239 0.8670 32.9089 0.2508 'International Tables Vol C 4.2.6.8 and 6.1.1.4'
S 0.3331 0.5567 6.9053 1.4679 5.2034 22.2151 1.4379 0.2536 1.5863 56.1720 0.8669 'International Tables Vol C 4.2.6.8 and 6.1.1.4'
Br -0.6763 1.2805 17.1789 2.1723 5.2358 16.5796 5.6377 0.2609 3.9851 41.4328 2.9557 'International Tables Vol C 4.2.6.8 and 6.1.1.4'

loop_
_geom_angle_atom_site_label_1
_geom_angle_site_symmetry_1
_geom_angle_atom_site_label_2
_geom_angle_site_symmetry_2
_geom_angle_atom_site_label_3
_geom_angle_site_symmetry_3
_geom_angle
_geom_angle_publ_flag
C67 . O69 . H691 . 119(4) no
C62 . C61 . C66 . 120.5(3) yes
C62 . C61 . C67 . 120.5(3) yes
C66 . C61 . C67 . 118.9(3) yes
C61 . C62 . C63 . 119.4(3) yes
C61 . C62 . H621 . 121.0 no
C63 . C62 . H621 . 119.6 no
C62 . C63 . C64 . 118.9(3) yes
C62 . C63 . H631 . 120.8 no
C64 . C63 . H631 . 120.3 no
C63 . C64 . C65 . 122.5(3) yes
C63 . C64 . Br70 . 119.6(3) yes
C65 . C64 . Br70 . 117.9(3) yes
C64 . C65 . C66 . 118.6(3) yes
C64 . C65 . H651 . 119.4 no
C66 . C65 . H651 . 121.9 no
C65 . C66 . C61 . 120.1(3) yes
C65 . C66 . H661 . 118.7 no
C61 . C66 . H661 . 121.2 no
C61 . C67 . O69 . 112.2(3) yes
C61 . C67 . O68 . 123.3(4) yes
O69 . C67 . O68 . 124.5(3) yes
O4 . S1 . O5 . 117.58(14) yes
O4 . S1 . C12 . 109.31(13) yes
O5 . S1 . C12 . 108.67(14) yes
O4 . S1 . C13 . 108.46(16) yes
O5 . S1 . C13 . 109.52(18) yes
C12 . S1 . C13 . 102.19(15) yes
C16 . O6 . C20 . 117.6(2) yes
C17 . O7 . C22 . 116.8(2) yes
C6 . N1 . C7 . 111.6(2) yes
C6 . N1 . C11 . 125.9(2) yes
C7 . N1 . C11 . 122.2(2) yes
H22 . N2 . C1 . 116.0(13) no
H22 . N2 . C9 . 114.6(13) no
C1 . N2 . C9 . 129.4(3) yes
N2 . C1 . C2 . 125.3(3) yes
N2 . C1 . C8 . 118.5(3) yes
C2 . C1 . C8 . 116.1(3) yes
C1 . C2 . C3 . 121.0(3) yes
C1 . C2 . H21 . 118.6 no
C3 . C2 . H21 . 120.3 no
C2 . C3 . C4 . 122.3(3) yes
C2 . C3 . H662 . 118.7 no
C4 . C3 . H662 . 119.0 no
C3 . C4 . C5 . 115.9(3) yes
C3 . C4 . H41 . 121.8 no
C5 . C4 . H41 . 122.3 no
C4 . C5 . C6 . 129.6(3) yes
C4 . C5 . C8 . 122.4(3) yes
C6 . C5 . C8 . 108.0(2) yes
C5 . C6 . N1 . 105.9(2) yes
C5 . C6 . O1 . 129.0(3) yes
N1 . C6 . O1 . 125.1(3) yes
N1 . C7 . O2 . 125.3(2) yes
N1 . C7 . C8 . 106.0(2) yes
O2 . C7 . C8 . 128.7(2) yes
C7 . C8 . C1 . 129.2(3) yes
C7 . C8 . C5 . 108.5(2) yes
C1 . C8 . C5 . 122.3(3) yes
N2 . C9 . O3 . 122.5(3) yes
N2 . C9 . C10 . 114.8(3) yes
O3 . C9 . C10 . 122.7(3) yes
C9 . C10 . H101 . 108.8 no
C9 . C10 . H102 . 109.3 no
H101 . C10 . H102 . 109.1 no
C9 . C10 . H103 . 112.1 no
H101 . C10 . H103 . 107.2 no
H102 . C10 . H103 . 110.3 no
N1 . C11 . C12 . 111.5(2) yes
N1 . C11 . C14 . 112.2(2) yes
C12 . C11 . C14 . 111.0(2) yes
N1 . C11 . H111 . 106.9 no
C12 . C11 . H111 . 107.7 no
C14 . C11 . H111 . 107.3 no
C11 . C12 . S1 . 113.33(18) yes
C11 . C12 . H121 . 109.4 no
S1 . C12 . H121 . 108.9 no
C11 . C12 . H122 . 111.2 no
S1 . C12 . H122 . 107.2 no
H121 . C12 . H122 . 106.5 no
S1 . C13 . H131 . 106.7 no
S1 . C13 . H132 . 107.8 no
H131 . C13 . H132 . 110.8 no
S1 . C13 . H133 . 107.5 no
H131 . C13 . H133 . 111.7 no
H132 . C13 . H133 . 112.0 no
C11 . C14 . C15 . 122.2(2) yes
C11 . C14 . C19 . 118.7(2) yes
C15 . C14 . C19 . 119.1(3) yes
C14 . C15 . C16 . 120.1(2) yes
C14 . C15 . H151 . 120.0 no
C16 . C15 . H151 . 119.9 no
C15 . C16 . O6 . 124.7(3) yes
C15 . C16 . C17 . 120.0(3) yes
O6 . C16 . C17 . 115.2(2) yes
C16 . C17 . O7 . 115.3(3) yes
C16 . C17 . C18 . 120.0(3) yes
O7 . C17 . C18 . 124.7(3) yes
C17 . C18 . C19 . 120.2(3) yes
C17 . C18 . H181 . 118.4 no
C19 . C18 . H181 . 121.4 no
C18 . C19 . C14 . 120.6(3) yes
C18 . C19 . H191 . 120.0 no
C14 . C19 . H191 . 119.4 no
O6 . C20 . C21 . 107.4(3) yes
O6 . C20 . H201 . 111.0 no
C21 . C20 . H201 . 110.3 no
O6 . C20 . H202 . 106.8 no
C21 . C20 . H202 . 111.9 no
H201 . C20 . H202 . 109.4 no
C20 . C21 . H211 . 107.6 no
C20 . C21 . H212 . 110.1 no
H211 . C21 . H212 . 110.1 no
C20 . C21 . H213 . 108.4 no
H211 . C21 . H213 . 109.6 no
H212 . C21 . H213 . 110.9 no
O7 . C22 . H221 . 107.5 no
O7 . C22 . H222 . 109.0 no
H221 . C22 . H222 . 110.2 no
O7 . C22 . H223 . 108.9 no
H221 . C22 . H223 . 110.8 no
H222 . C22 . H223 . 110.3 no
O34 . S31 . O35 . 116.98(16) yes
O34 . S31 . C42 . 108.56(13) yes
O35 . S31 . C42 . 109.79(15) yes
O34 . S31 . C43 . 108.52(17) yes
O35 . S31 . C43 . 109.90(18) yes
C42 . S31 . C43 . 102.03(15) yes
C47 . O36 . C52 . 116.0(2) yes
C46 . O37 . C50 . 117.5(2) yes
C36 . N33 . C37 . 110.7(2) yes
C36 . N33 . C41 . 125.5(2) yes
C37 . N33 . C41 . 123.2(2) yes
H320 . N32 . C31 . 116.5(12) no
H320 . N32 . C39 . 115.2(12) no
C31 . N32 . C39 . 128.3(3) yes
N32 . C31 . C32 . 125.4(3) yes
N32 . C31 . C38 . 118.4(3) yes
C32 . C31 . C38 . 116.1(2) yes
C31 . C32 . C33 . 121.4(3) yes
C31 . C32 . H321 . 119.4 no
C33 . C32 . H321 . 119.2 no
C32 . C33 . C34 . 122.2(3) yes
C32 . C33 . H331 . 117.4 no
C34 . C33 . H331 . 120.3 no
C33 . C34 . C35 . 116.1(3) yes
C33 . C34 . H341 . 121.5 no
C35 . C34 . H341 . 122.3 no
C34 . C35 . C36 . 130.5(3) yes
C34 . C35 . C38 . 122.5(3) yes
C36 . C35 . C38 . 107.0(2) yes
C35 . C36 . N33 . 107.5(2) yes
C35 . C36 . O31 . 127.8(3) yes
N33 . C36 . O31 . 124.7(3) yes
N33 . C37 . O32 . 125.1(3) yes
N33 . C37 . C38 . 106.2(2) yes
O32 . C37 . C38 . 128.7(2) yes
C37 . C38 . C31 . 129.9(2) yes
C37 . C38 . C35 . 108.6(2) yes
C31 . C38 . C35 . 121.5(3) yes
N32 . C39 . O33 . 122.8(3) yes
N32 . C39 . C40 . 114.1(3) yes
O33 . C39 . C40 . 123.1(3) yes
C39 . C40 . H401 . 109.7 no
C39 . C40 . H402 . 108.3 no
H401 . C40 . H402 . 110.5 no
C39 . C40 . H403 . 110.7 no
H401 . C40 . H403 . 109.8 no
H402 . C40 . H403 . 107.8 no
N33 . C41 . C42 . 111.2(2) yes
N33 . C41 . C44 . 111.6(2) yes
C42 . C41 . C44 . 111.6(2) yes
N33 . C41 . H411 . 107.7 no
C42 . C41 . H411 . 105.8 no
C44 . C41 . H411 . 108.8 no
C41 . C42 . S31 . 113.01(18) yes
C41 . C42 . H421 . 111.3 no
S31 . C42 . H421 . 108.2 no
C41 . C42 . H422 . 107.4 no
S31 . C42 . H422 . 107.2 no
H421 . C42 . H422 . 109.7 no
S31 . C43 . H431 . 110.3 no
S31 . C43 . H432 . 107.3 no
H431 . C43 . H432 . 110.9 no
S31 . C43 . H433 . 106.8 no
H431 . C43 . H433 . 111.1 no
H432 . C43 . H433 . 110.4 no
C41 . C44 . C45 . 122.5(2) yes
C41 . C44 . C49 . 118.6(2) yes
C45 . C44 . C49 . 118.9(3) yes
C44 . C45 . C46 . 120.7(2) yes
C44 . C45 . H451 . 119.2 no
C46 . C45 . H451 . 120.1 no
C45 . C46 . O37 . 124.8(3) yes
C45 . C46 . C47 . 119.7(2) yes
O37 . C46 . C47 . 115.5(3) yes
C46 . C47 . O36 . 115.9(2) yes
C46 . C47 . C48 . 119.1(3) yes
O36 . C47 . C48 . 125.0(3) yes
C47 . C48 . C49 . 120.5(3) yes
C47 . C48 . H481 . 120.4 no
C49 . C48 . H481 . 119.1 no
C48 . C49 . C44 . 121.0(3) yes
C48 . C49 . H491 . 119.0 no
C44 . C49 . H491 . 120.1 no
O37 . C50 . C51 . 107.0(3) yes
O37 . C50 . H501 . 110.3 no
C51 . C50 . H501 . 112.4 no
O37 . C50 . H502 . 111.2 no
C51 . C50 . H502 . 107.7 no
H501 . C50 . H502 . 108.3 no
C50 . C51 . H511 . 108.9 no
C50 . C51 . H512 . 110.2 no
H511 . C51 . H512 . 106.4 no
C50 . C51 . H513 . 111.6 no
H511 . C51 . H513 . 107.8 no
H512 . C51 . H513 . 111.8 no
O36 . C52 . H521 . 108.4 no
O36 . C52 . H522 . 107.4 no
H521 . C52 . H522 . 110.7 no
O36 . C52 . H523 . 110.0 no
H521 . C52 . H523 . 110.4 no
H522 . C52 . H523 . 109.9 no

loop_
_geom_bond_atom_site_label_1
_geom_bond_site_symmetry_1
_geom_bond_atom_site_label_2
_geom_bond_site_symmetry_2
_geom_bond_distance
_geom_bond_publ_flag
H22 . N2 . 0.849(18) no
H320 . N32 . 0.842(18) no
O69 . C67 . 1.315(5) yes
O69 . H691 . 0.823(19) no
O68 . C67 . 1.214(5) yes
C61 . C62 . 1.396(5) yes
C61 . C66 . 1.376(5) yes
C61 . C67 . 1.499(4) yes
C62 . C63 . 1.386(5) yes
C62 . H621 . 0.948 no
C63 . C64 . 1.381(5) yes
C63 . H631 . 0.950 no
C64 . C65 . 1.366(5) yes
C64 . Br70 . 1.892(3) yes
C65 . C66 . 1.394(5) yes
C65 . H651 . 0.936 no
C66 . H661 . 0.982 no
S1 . O4 . 1.440(2) yes
S1 . O5 . 1.441(2) yes
S1 . C12 . 1.773(3) yes
S1 . C13 . 1.748(3) yes
O1 . C6 . 1.215(3) yes
O2 . C7 . 1.212(3) yes
O3 . C9 . 1.217(4) yes
O6 . C16 . 1.368(4) yes
O6 . C20 . 1.445(4) yes
O7 . C17 . 1.373(4) yes
O7 . C22 . 1.434(4) yes
N1 . C6 . 1.393(4) yes
N1 . C7 . 1.402(3) yes
N1 . C11 . 1.474(3) yes
N2 . C1 . 1.390(4) yes
N2 . C9 . 1.365(4) yes
C1 . C2 . 1.412(4) yes
C1 . C8 . 1.386(4) yes
C2 . C3 . 1.390(5) yes
C2 . H21 . 0.894 no
C3 . C4 . 1.398(5) yes
C3 . H662 . 0.931 no
C4 . C5 . 1.386(4) yes
C4 . H41 . 0.925 no
C5 . C6 . 1.495(4) yes
C5 . C8 . 1.381(4) yes
C7 . C8 . 1.481(4) yes
C9 . C10 . 1.508(5) yes
C10 . H101 . 0.944 no
C10 . H102 . 0.951 no
C10 . H103 . 0.946 no
C11 . C12 . 1.535(4) yes
C11 . C14 . 1.514(4) yes
C11 . H111 . 0.951 no
C12 . H121 . 0.942 no
C12 . H122 . 0.948 no
C13 . H131 . 0.963 no
C13 . H132 . 0.950 no
C13 . H133 . 0.985 no
C14 . C15 . 1.409(4) yes
C14 . C19 . 1.387(4) yes
C15 . C16 . 1.382(4) yes
C15 . H151 . 0.902 no
C16 . C17 . 1.400(4) yes
C17 . C18 . 1.379(4) yes
C18 . C19 . 1.389(4) yes
C18 . H181 . 0.899 no
C19 . H191 . 0.933 no
C20 . C21 . 1.495(5) yes
C20 . H201 . 0.957 no
C20 . H202 . 0.977 no
C21 . H211 . 0.957 no
C21 . H212 . 0.960 no
C21 . H213 . 0.955 no
C22 . H221 . 0.930 no
C22 . H222 . 0.952 no
C22 . H223 . 0.954 no
S31 . O34 . 1.444(2) yes
S31 . O35 . 1.441(3) yes
S31 . C42 . 1.771(3) yes
S31 . C43 . 1.765(3) yes
O31 . C36 . 1.225(3) yes
O32 . C37 . 1.212(3) yes
O33 . C39 . 1.216(4) yes
O36 . C47 . 1.361(4) yes
O36 . C52 . 1.426(4) yes
O37 . C46 . 1.362(3) yes
O37 . C50 . 1.440(3) yes
N33 . C36 . 1.382(4) yes
N33 . C37 . 1.408(3) yes
N33 . C41 . 1.478(3) yes
N32 . C31 . 1.393(3) yes
N32 . C39 . 1.383(4) yes
C31 . C32 . 1.407(4) yes
C31 . C38 . 1.394(4) yes
C32 . C33 . 1.380(4) yes
C32 . H321 . 0.926 no
C33 . C34 . 1.400(5) yes
C33 . H331 . 0.903 no
C34 . C35 . 1.375(4) yes
C34 . H341 . 0.914 no
C35 . C36 . 1.481(4) yes
C35 . C38 . 1.393(4) yes
C37 . C38 . 1.474(4) yes
C39 . C40 . 1.499(4) yes
C40 . H401 . 0.945 no
C40 . H402 . 0.965 no
C40 . H403 . 0.963 no
C41 . C42 . 1.536(4) yes
C41 . C44 . 1.518(4) yes
C41 . H411 . 0.968 no
C42 . H421 . 0.974 no
C42 . H422 . 0.977 no
C43 . H431 . 0.956 no
C43 . H432 . 0.947 no
C43 . H433 . 0.960 no
C44 . C45 . 1.404(4) yes
C44 . C49 . 1.385(4) yes
C45 . C46 . 1.388(4) yes
C45 . H451 . 0.923 no
C46 . C47 . 1.418(4) yes
C47 . C48 . 1.387(4) yes
C48 . C49 . 1.393(4) yes
C48 . H481 . 0.914 no
C49 . H491 . 0.919 no
C50 . C51 . 1.514(4) yes
C50 . H501 . 0.946 no
C50 . H502 . 0.953 no
C51 . H511 . 0.967 no
C51 . H512 . 0.959 no
C51 . H513 . 0.955 no
C52 . H521 . 0.982 no
C52 . H522 . 0.939 no
C52 . H523 . 0.968 no
